data_4067180
loop_
_publ_author_name
'Trunkely, Emily F.'
'Epshteyn, Albert'
'Zavalij, Peter Y.'
'Sita, Lawrence R.'

_publ_section_title
;
 Synthesis, Structural Characterization, and Preliminary Reactivity
 Profile of a Series of Monocyclopentadienyl, Monoacetamidinate
 Titanium(III) Alkyl Complexes Bearing \b-Hydrogens
;
_journal_issue 23
_journal_name_full Organometallics
_journal_page_first 6587
_journal_paper_doi 10.1021/om100877d
_journal_volume 29
_journal_year 2010
_chemical_formula_moiety 'C32 H52 N3 Ti'
_chemical_formula_sum 'C32 H52 N3 Ti'
_chemical_formula_weight 526.67
_space_group_IT_number 14
_symmetry_cell_setting monoclinic
_symmetry_space_group_name_Hall '-P 2yn'
_symmetry_space_group_name_H-M 'P 1 21/n 1'
_atom_sites_solution_hydrogens geom
_atom_sites_solution_primary direct
_atom_sites_solution_secondary difmap
_audit_creation_method 'SHELXL-97 & ZCIF'
_cell_angle_alpha 90.00
_cell_angle_beta 99.0770(10)
_cell_angle_gamma 90.00
_cell_formula_units_Z 4
_cell_length_a 9.7694(4)
_cell_length_b 31.3190(11)
_cell_length_c 10.0936(4)
_cell_measurement_reflns_used 19707
_cell_measurement_temperature 150(2)
_cell_measurement_theta_max 28.4
_cell_measurement_theta_min 2.2
_cell_volume 3049.6(2)
_computing_cell_refinement Apex2
_computing_data_collection 'Apex2 (Bruker, 2005)'
_computing_data_reduction Apex2
_computing_molecular_graphics 'XSHEL (Bruker, 2004)'
_computing_publication_material SHELXL-97
_computing_structure_refinement 'SHELXL-97 (Sheldrick, 1997)'
_computing_structure_solution 'SHELXS-97 (Sheldrick, 1990)'
_diffrn_ambient_temperature 150(2)
_diffrn_detector 'CCD area detector'
_diffrn_detector_type 'Bruker Smart Apex II'
_diffrn_measured_fraction_theta_full 1.000
_diffrn_measured_fraction_theta_max 1.000
_diffrn_measurement_details 610,610,610,610,610,610,610
_diffrn_measurement_device_type 'three-circle diffractometer'
_diffrn_measurement_method '\w and \f scans'
_diffrn_measurement_specimen_support 'glass capillary'
_diffrn_orient_matrix_type standard
_diffrn_orient_matrix_UB_11 0.0033133
_diffrn_orient_matrix_UB_12 -0.0099840
_diffrn_orient_matrix_UB_13 0.0945587
_diffrn_orient_matrix_UB_21 0.0248179
_diffrn_orient_matrix_UB_22 -0.0293663
_diffrn_orient_matrix_UB_23 -0.0270160
_diffrn_orient_matrix_UB_31 0.1005889
_diffrn_orient_matrix_UB_32 0.0075772
_diffrn_orient_matrix_UB_33 0.0198621
_diffrn_radiation_monochromator graphite
_diffrn_radiation_source 'fine-focus sealed tube'
_diffrn_radiation_type MoK\a
_diffrn_radiation_wavelength 0.71073
_diffrn_reflns_av_R_equivalents 0.0301
_diffrn_reflns_av_sigmaI/netI 0.0151
_diffrn_reflns_limit_h_max 11
_diffrn_reflns_limit_h_min -11
_diffrn_reflns_limit_k_max 37
_diffrn_reflns_limit_k_min -37
_diffrn_reflns_limit_l_max 12
_diffrn_reflns_limit_l_min -12
_diffrn_reflns_number 50254
_diffrn_reflns_theta_full 25.00
_diffrn_reflns_theta_max 25.00
_diffrn_reflns_theta_min 2.14
_diffrn_source_current 30
_diffrn_source_voltage 50
_diffrn_standards_decay_% 0
_exptl_absorpt_coefficient_mu 0.304
_exptl_absorpt_correction_T_max 0.977
_exptl_absorpt_correction_T_min 0.855
_exptl_absorpt_correction_type multi-scan
_exptl_absorpt_process_details 'SADABS (Sheldrick, 1996)'
_exptl_crystal_colour purple
_exptl_crystal_density_diffrn 1.147
_exptl_crystal_density_method not-measured
_exptl_crystal_description prism
_exptl_crystal_F_000 1148
_exptl_crystal_id 'S '
_exptl_crystal_size_max 0.315
_exptl_crystal_size_mid 0.15
_exptl_crystal_size_min 0.075
_refine_diff_density_max 0.287
_refine_diff_density_min -0.326
_refine_diff_density_rms 0.037
_refine_ls_extinction_method none
_refine_ls_goodness_of_fit_ref 1.000
_refine_ls_hydrogen_treatment constr
_refine_ls_matrix_type full
_refine_ls_number_parameters 340
_refine_ls_number_reflns 5363
_refine_ls_number_restraints 0
_refine_ls_restrained_S_all 1.000
_refine_ls_R_factor_all 0.0371
_refine_ls_R_factor_gt 0.0316
_refine_ls_shift/su_max 0.001
_refine_ls_shift/su_mean 0.000
_refine_ls_structure_factor_coef Fsqd
_refine_ls_weighting_details 'w=1/[\s^2^(Fo^2^)+(0.01P)^2^+2.555P], P=(max(Fo^2^,0)+2Fc^2^)/3'
_refine_ls_weighting_scheme calc
_refine_ls_wR_factor_gt 0.0659
_refine_ls_wR_factor_ref 0.0676
_reflns_number_gt 4750
_reflns_number_total 5363
_reflns_threshold_expression >2sigma(I)
_cod_data_source_file om100877d_si_008.cif
_cod_data_source_block cmpd_10
_cod_depositor_comments
;
The following automatic conversions were performed:

'_symmetry_cell_setting' value 'Monoclinic' changed to 'monoclinic'
according to /home/saulius/struct/CIF-dictionaries/cif_core.dic
dictionary named 'cif_core.dic' version 2.4.1 from 2010-06-29.

Automatic conversion script
Id: cif_fix_values 1715 2011-07-08 13:25:40Z adriana 
;
_cod_original_sg_symbol_H-M 'P 21/n'
_cod_database_code 4067180

loop_
_symmetry_equiv_pos_as_xyz
'x, y, z'
'-x+1/2, y+1/2, -z+1/2'
'-x, -y, -z'
'x-1/2, -y-1/2, z-1/2'

loop_
_atom_site_label
_atom_site_type_symbol
_atom_site_fract_x
_atom_site_fract_y
_atom_site_fract_z
_atom_site_U_iso_or_equiv
_atom_site_adp_type
_atom_site_occupancy
_atom_site_symmetry_multiplicity
_atom_site_calc_flag
_atom_site_refinement_flags
Ti01 Ti 0.78016(3) 0.355421(8) 0.06422(3) 0.01841(7) Uani 1 1 d .
N11 N 0.65800(13) 0.41010(4) -0.02737(12) 0.0219(3) Uani 1 1 d .
N12 N 0.87245(13) 0.39651(4) -0.06156(12) 0.0222(3) Uani 1 1 d .
C10 C 0.77089(16) 0.42557(5) -0.06699(14) 0.0227(3) Uani 1 1 d .
C11 C 0.78725(19) 0.47169(5) -0.10676(17) 0.0321(4) Uani 1 1 d .
H11A H 0.7556 0.4750 -0.2033 0.048 Uiso 1 1 calc R
H11B H 0.8850 0.4799 -0.0855 0.048 Uiso 1 1 calc R
H11C H 0.7317 0.4900 -0.0572 0.048 Uiso 1 1 calc R
C12 C 0.54059(16) 0.43787(5) -0.01144(16) 0.0263(3) Uani 1 1 d .
H12 H 0.5780 0.4659 0.0252 0.032 Uiso 1 1 calc R
C13 C 0.45797(17) 0.41816(6) 0.08809(18) 0.0347(4) Uani 1 1 d .
H13A H 0.4244 0.3899 0.0560 0.052 Uiso 1 1 calc R
H13B H 0.3788 0.4365 0.0972 0.052 Uiso 1 1 calc R
H13C H 0.5173 0.4153 0.1755 0.052 Uiso 1 1 calc R
C14 C 0.44765(19) 0.44589(6) -0.14619(18) 0.0380(4) Uani 1 1 d .
H14A H 0.5011 0.4605 -0.2071 0.057 Uiso 1 1 calc R
H14B H 0.3689 0.4638 -0.1320 0.057 Uiso 1 1 calc R
H14C H 0.4135 0.4186 -0.1856 0.057 Uiso 1 1 calc R
C15 C 1.00423(16) 0.40659(5) -0.10728(16) 0.0267(4) Uani 1 1 d .
H15 H 1.0405 0.4340 -0.0645 0.032 Uiso 1 1 calc R
C16 C 1.10837(17) 0.37147(6) -0.06243(18) 0.0362(4) Uani 1 1 d .
H16A H 1.1206 0.3687 0.0355 0.054 Uiso 1 1 calc R
H16B H 1.1974 0.3786 -0.0900 0.054 Uiso 1 1 calc R
H16C H 1.0743 0.3444 -0.1038 0.054 Uiso 1 1 calc R
C17 C 0.98790(18) 0.41175(6) -0.25954(16) 0.0332(4) Uani 1 1 d .
H17A H 0.9587 0.3845 -0.3028 0.050 Uiso 1 1 calc R
H17B H 1.0767 0.4204 -0.2847 0.050 Uiso 1 1 calc R
H17C H 0.9178 0.4336 -0.2887 0.050 Uiso 1 1 calc R
C20 C 0.74105(18) 0.28229(5) 0.10505(17) 0.0294(4) Uani 1 1 d .
C21 C 0.61268(17) 0.29947(5) 0.04298(17) 0.0298(4) Uani 1 1 d .
C22 C 0.62704(17) 0.31138(5) -0.08962(16) 0.0269(4) Uani 1 1 d .
C23 C 0.76239(16) 0.30057(5) -0.11031(16) 0.0249(3) Uani 1 1 d .
C24 C 0.83400(17) 0.28282(5) 0.00923(16) 0.0261(3) Uani 1 1 d .
C25 C 0.7692(2) 0.26260(6) 0.24327(19) 0.0446(5) Uani 1 1 d .
H25A H 0.7337 0.2333 0.2394 0.067 Uiso 1 1 calc R
H25B H 0.7230 0.2794 0.3051 0.067 Uiso 1 1 calc R
H25C H 0.8693 0.2623 0.2751 0.067 Uiso 1 1 calc R
C26 C 0.4790(2) 0.29787(6) 0.1001(2) 0.0450(5) Uani 1 1 d .
H26A H 0.4274 0.2721 0.0682 0.067 Uiso 1 1 calc R
H26B H 0.4231 0.3231 0.0709 0.067 Uiso 1 1 calc R
H26C H 0.4998 0.2974 0.1983 0.067 Uiso 1 1 calc R
C27 C 0.51722(18) 0.32986(6) -0.19484(19) 0.0375(4) Uani 1 1 d .
H27A H 0.5528 0.3557 -0.2322 0.056 Uiso 1 1 calc R
H27B H 0.4353 0.3371 -0.1544 0.056 Uiso 1 1 calc R
H27C H 0.4918 0.3089 -0.2665 0.056 Uiso 1 1 calc R
C28 C 0.81295(19) 0.30419(6) -0.24275(16) 0.0325(4) Uani 1 1 d .
H28A H 0.7680 0.2823 -0.3042 0.049 Uiso 1 1 calc R
H28B H 0.9136 0.3001 -0.2296 0.049 Uiso 1 1 calc R
H28C H 0.7902 0.3326 -0.2810 0.049 Uiso 1 1 calc R
C29 C 0.97397(18) 0.26171(5) 0.02478(18) 0.0350(4) Uani 1 1 d .
H29A H 1.0130 0.2599 0.1202 0.052 Uiso 1 1 calc R
H29B H 1.0359 0.2785 -0.0223 0.052 Uiso 1 1 calc R
H29C H 0.9642 0.2329 -0.0134 0.052 Uiso 1 1 calc R
N31 N 0.80125(12) 0.38697(4) 0.24487(12) 0.0206(3) Uani 1 1 d .
C31 C 0.76568(15) 0.41745(5) 0.34020(15) 0.0230(3) Uani 1 1 d .
C32 C 0.81463(17) 0.45927(5) 0.33754(15) 0.0274(4) Uani 1 1 d .
C33 C 0.7694(2) 0.48909(6) 0.42370(17) 0.0367(4) Uani 1 1 d .
H33 H 0.8023 0.5176 0.4238 0.044 Uiso 1 1 calc R
C34 C 0.6778(2) 0.47795(6) 0.50867(18) 0.0409(5) Uani 1 1 d .
H34 H 0.6466 0.4988 0.5653 0.049 Uiso 1 1 calc R
C35 C 0.63174(18) 0.43637(6) 0.51112(17) 0.0374(4) Uani 1 1 d .
H35 H 0.5695 0.4288 0.5706 0.045 Uiso 1 1 calc R
C36 C 0.67459(16) 0.40526(6) 0.42817(15) 0.0283(4) Uani 1 1 d .
C37 C 0.91410(19) 0.47274(5) 0.24571(17) 0.0340(4) Uani 1 1 d .
H37A H 0.8799 0.4988 0.1979 0.051 Uiso 1 1 calc R
H37B H 0.9218 0.4500 0.1807 0.051 Uiso 1 1 calc R
H37C H 1.0054 0.4782 0.2987 0.051 Uiso 1 1 calc R
C38 C 0.62395(19) 0.36010(6) 0.43041(17) 0.0366(4) Uani 1 1 d .
H38A H 0.5591 0.3576 0.4948 0.055 Uiso 1 1 calc R
H38B H 0.7029 0.3410 0.4570 0.055 Uiso 1 1 calc R
H38C H 0.5768 0.3522 0.3408 0.055 Uiso 1 1 calc R
C39 C 0.89963(15) 0.35898(5) 0.25830(15) 0.0237(3) Uani 1 1 d .
C40 C 0.99067(17) 0.35181(6) 0.39171(16) 0.0354(4) Uani 1 1 d .
H40A H 0.9642 0.3242 0.4280 0.042 Uiso 1 1 calc R
H40B H 0.9696 0.3744 0.4541 0.042 Uiso 1 1 calc R
C41 C 1.14870(17) 0.35140(6) 0.39290(16) 0.0332(4) Uani 1 1 d .
C42 C 1.2194(2) 0.34371(8) 0.53742(19) 0.0571(6) Uani 1 1 d .
H42A H 1.1988 0.3675 0.5941 0.086 Uiso 1 1 calc R
H42B H 1.3199 0.3416 0.5398 0.086 Uiso 1 1 calc R
H42C H 1.1848 0.3171 0.5708 0.086 Uiso 1 1 calc R
C43 C 1.18882(19) 0.31538(6) 0.30578(18) 0.0392(4) Uani 1 1 d .
H43A H 1.1601 0.2880 0.3397 0.059 Uiso 1 1 calc R
H43B H 1.2895 0.3154 0.3083 0.059 Uiso 1 1 calc R
H43C H 1.1427 0.3195 0.2132 0.059 Uiso 1 1 calc R
C44 C 1.1951(2) 0.39422(7) 0.3443(2) 0.0508(5) Uani 1 1 d .
H44A H 1.1497 0.3992 0.2519 0.076 Uiso 1 1 calc R
H44B H 1.2959 0.3940 0.3474 0.076 Uiso 1 1 calc R
H44C H 1.1697 0.4170 0.4022 0.076 Uiso 1 1 calc R

loop_
_atom_site_aniso_label
_atom_site_aniso_U_11
_atom_site_aniso_U_22
_atom_site_aniso_U_33
_atom_site_aniso_U_23
_atom_site_aniso_U_13
_atom_site_aniso_U_12
Ti01 0.02131(14) 0.01611(14) 0.01797(14) -0.00024(11) 0.00365(10) 0.00136(11)
N11 0.0242(7) 0.0198(7) 0.0209(6) 0.0006(5) 0.0009(5) 0.0028(5)
N12 0.0252(7) 0.0210(7) 0.0210(6) 0.0007(5) 0.0058(5) -0.0012(5)
C10 0.0316(8) 0.0208(8) 0.0151(7) -0.0019(6) 0.0016(6) -0.0006(7)
C11 0.0438(10) 0.0221(9) 0.0316(9) 0.0029(7) 0.0097(8) 0.0005(7)
C12 0.0289(8) 0.0223(8) 0.0264(8) -0.0027(7) 0.0007(7) 0.0054(7)
C13 0.0245(9) 0.0420(10) 0.0372(10) 0.0031(8) 0.0038(7) 0.0077(8)
C14 0.0398(10) 0.0387(10) 0.0331(10) -0.0006(8) -0.0016(8) 0.0180(8)
C15 0.0285(9) 0.0267(9) 0.0259(8) -0.0032(7) 0.0070(7) -0.0064(7)
C16 0.0246(9) 0.0479(11) 0.0364(10) 0.0045(8) 0.0058(7) -0.0010(8)
C17 0.0383(10) 0.0350(10) 0.0289(9) 0.0011(8) 0.0134(7) -0.0020(8)
C20 0.0434(10) 0.0162(8) 0.0300(9) -0.0003(7) 0.0105(7) -0.0008(7)
C21 0.0338(9) 0.0186(8) 0.0394(10) -0.0046(7) 0.0128(7) -0.0056(7)
C22 0.0290(9) 0.0184(8) 0.0322(9) -0.0048(7) 0.0018(7) -0.0036(6)
C23 0.0315(9) 0.0165(8) 0.0269(8) -0.0045(6) 0.0054(7) -0.0031(6)
C24 0.0331(9) 0.0163(8) 0.0289(9) -0.0025(6) 0.0052(7) 0.0018(7)
C25 0.0763(15) 0.0249(9) 0.0361(10) 0.0061(8) 0.0195(10) 0.0030(9)
C26 0.0418(11) 0.0354(11) 0.0634(13) -0.0050(9) 0.0256(10) -0.0112(9)
C27 0.0351(10) 0.0290(9) 0.0436(11) -0.0105(8) -0.0085(8) -0.0002(8)
C28 0.0424(10) 0.0292(9) 0.0265(9) -0.0070(7) 0.0068(7) -0.0056(8)
C29 0.0402(10) 0.0229(9) 0.0410(10) -0.0026(8) 0.0037(8) 0.0084(8)
N31 0.0218(6) 0.0213(7) 0.0187(6) -0.0003(5) 0.0037(5) 0.0005(5)
C31 0.0222(8) 0.0282(8) 0.0173(7) -0.0023(6) -0.0012(6) 0.0070(6)
C32 0.0311(9) 0.0270(9) 0.0221(8) -0.0013(7) -0.0022(7) 0.0053(7)
C33 0.0498(11) 0.0290(9) 0.0285(9) -0.0059(7) -0.0023(8) 0.0091(8)
C34 0.0499(11) 0.0443(12) 0.0276(9) -0.0110(8) 0.0034(8) 0.0196(9)
C35 0.0339(10) 0.0548(12) 0.0244(9) -0.0035(8) 0.0079(7) 0.0119(9)
C36 0.0252(8) 0.0382(10) 0.0207(8) 0.0001(7) 0.0010(6) 0.0059(7)
C37 0.0436(10) 0.0254(9) 0.0326(9) -0.0013(7) 0.0053(8) -0.0032(8)
C38 0.0360(10) 0.0466(11) 0.0294(9) 0.0033(8) 0.0118(8) -0.0029(8)
C39 0.0230(8) 0.0262(8) 0.0225(8) 0.0035(6) 0.0058(6) 0.0031(7)
C40 0.0333(9) 0.0512(11) 0.0214(8) 0.0034(8) 0.0038(7) 0.0171(8)
C41 0.0287(9) 0.0450(11) 0.0240(8) -0.0009(8) -0.0014(7) 0.0134(8)
C42 0.0421(11) 0.0950(18) 0.0306(10) -0.0027(11) -0.0048(9) 0.0328(12)
C43 0.0338(10) 0.0470(11) 0.0365(10) -0.0015(8) 0.0045(8) 0.0154(8)
C44 0.0419(11) 0.0480(12) 0.0571(13) -0.0054(10) -0.0092(10) -0.0005(9)

loop_
_atom_type_symbol
_atom_type_description
_atom_type_scat_dispersion_real
_atom_type_scat_dispersion_imag
_atom_type_scat_source
C C 0.0033 0.0016 'International Tables Vol C Tables 4.2.6.8 and 6.1.1.4'
H H 0.0000 0.0000 'International Tables Vol C Tables 4.2.6.8 and 6.1.1.4'
N N 0.0061 0.0033 'International Tables Vol C Tables 4.2.6.8 and 6.1.1.4'
Ti Ti 0.2776 0.4457 'International Tables Vol C Tables 4.2.6.8 and 6.1.1.4'

loop_
_geom_angle_atom_site_label_1
_geom_angle_atom_site_label_2
_geom_angle_atom_site_label_3
_geom_angle
N31 Ti01 N12 104.38(5)
N31 Ti01 C39 36.02(5)
N12 Ti01 C39 107.41(5)
N31 Ti01 N11 88.31(5)
N12 Ti01 N11 61.84(5)
C39 Ti01 N11 121.96(5)
N31 Ti01 C20 107.87(5)
N12 Ti01 C20 142.30(5)
C39 Ti01 C20 88.31(6)
N11 Ti01 C20 137.08(6)
N31 Ti01 C21 113.86(5)
N12 Ti01 C21 138.36(6)
C39 Ti01 C21 113.08(6)
N11 Ti01 C21 102.40(5)
C20 Ti01 C21 34.68(6)
N31 Ti01 C22 144.20(5)
N12 Ti01 C22 104.01(5)
C39 Ti01 C22 145.12(6)
N11 Ti01 C22 86.24(5)
C20 Ti01 C22 57.21(6)
C21 Ti01 C22 34.38(6)
N31 Ti01 C24 131.35(5)
N12 Ti01 C24 107.86(5)
C39 Ti01 C24 98.84(6)
N11 Ti01 C24 139.19(5)
C20 Ti01 C24 34.68(5)
C21 Ti01 C24 57.27(6)
C22 Ti01 C24 56.62(5)
N31 Ti01 C23 164.13(5)
N12 Ti01 C23 89.05(5)
C39 Ti01 C23 131.96(6)
N11 Ti01 C23 105.73(5)
C20 Ti01 C23 56.73(5)
C21 Ti01 C23 56.60(5)
C22 Ti01 C23 33.78(5)
C24 Ti01 C23 33.69(5)
C10 N11 C12 121.26(13)
C10 N11 Ti01 89.39(9)
C12 N11 Ti01 142.61(10)
C10 N12 C15 121.38(13)
C10 N12 Ti01 93.15(9)
C15 N12 Ti01 143.13(10)
N11 C10 N12 112.69(13)
N11 C10 C11 123.87(14)
N12 C10 C11 123.35(14)
C10 C11 H11A 109.5
C10 C11 H11B 109.5
H11A C11 H11B 109.5
C10 C11 H11C 109.5
H11A C11 H11C 109.5
H11B C11 H11C 109.5
N11 C12 C13 109.76(13)
N11 C12 C14 111.32(13)
C13 C12 C14 110.62(14)
N11 C12 H12 108.3
C13 C12 H12 108.3
C14 C12 H12 108.3
C12 C13 H13A 109.5
C12 C13 H13B 109.5
H13A C13 H13B 109.5
C12 C13 H13C 109.5
H13A C13 H13C 109.5
H13B C13 H13C 109.5
C12 C14 H14A 109.5
C12 C14 H14B 109.5
H14A C14 H14B 109.5
C12 C14 H14C 109.5
H14A C14 H14C 109.5
H14B C14 H14C 109.5
N12 C15 C16 109.26(13)
N12 C15 C17 112.40(13)
C16 C15 C17 109.58(14)
N12 C15 H15 108.5
C16 C15 H15 108.5
C17 C15 H15 108.5
C15 C16 H16A 109.5
C15 C16 H16B 109.5
H16A C16 H16B 109.5
C15 C16 H16C 109.5
H16A C16 H16C 109.5
H16B C16 H16C 109.5
C15 C17 H17A 109.5
C15 C17 H17B 109.5
H17A C17 H17B 109.5
C15 C17 H17C 109.5
H17A C17 H17C 109.5
H17B C17 H17C 109.5
C21 C20 C24 108.02(14)
C21 C20 C25 125.68(16)
C24 C20 C25 126.01(16)
C21 C20 Ti01 73.23(9)
C24 C20 Ti01 74.55(9)
C25 C20 Ti01 122.99(12)
C20 C21 C22 107.76(14)
C20 C21 C26 125.26(16)
C22 C21 C26 126.15(17)
C20 C21 Ti01 72.08(9)
C22 C21 Ti01 73.91(9)
C26 C21 Ti01 127.81(12)
C23 C22 C21 108.12(14)
C23 C22 C27 124.69(15)
C21 C22 C27 127.10(16)
C23 C22 Ti01 74.47(9)
C21 C22 Ti01 71.72(9)
C27 C22 Ti01 122.44(11)
C24 C23 C22 108.53(14)
C24 C23 C28 127.12(15)
C22 C23 C28 124.13(15)
C24 C23 Ti01 72.03(9)
C22 C23 Ti01 71.76(9)
C28 C23 Ti01 126.32(11)
C23 C24 C20 107.56(14)
C23 C24 C29 125.63(15)
C20 C24 C29 126.09(15)
C23 C24 Ti01 74.28(9)
C20 C24 Ti01 70.78(9)
C29 C24 Ti01 128.04(11)
C20 C25 H25A 109.5
C20 C25 H25B 109.5
H25A C25 H25B 109.5
C20 C25 H25C 109.5
H25A C25 H25C 109.5
H25B C25 H25C 109.5
C21 C26 H26A 109.5
C21 C26 H26B 109.5
H26A C26 H26B 109.5
C21 C26 H26C 109.5
H26A C26 H26C 109.5
H26B C26 H26C 109.5
C22 C27 H27A 109.5
C22 C27 H27B 109.5
H27A C27 H27B 109.5
C22 C27 H27C 109.5
H27A C27 H27C 109.5
H27B C27 H27C 109.5
C23 C28 H28A 109.5
C23 C28 H28B 109.5
H28A C28 H28B 109.5
C23 C28 H28C 109.5
H28A C28 H28C 109.5
H28B C28 H28C 109.5
C24 C29 H29A 109.5
C24 C29 H29B 109.5
H29A C29 H29B 109.5
C24 C29 H29C 109.5
H29A C29 H29C 109.5
H29B C29 H29C 109.5
C39 N31 C31 129.43(13)
C39 N31 Ti01 74.68(9)
C31 N31 Ti01 155.88(10)
C32 C31 C36 121.34(14)
C32 C31 N31 119.39(14)
C36 C31 N31 119.13(14)
C33 C32 C31 118.23(16)
C33 C32 C37 119.69(16)
C31 C32 C37 122.08(14)
C34 C33 C32 121.27(17)
C34 C33 H33 119.4
C32 C33 H33 119.4
C33 C34 C35 119.73(16)
C33 C34 H34 120.1
C35 C34 H34 120.1
C34 C35 C36 121.35(17)
C34 C35 H35 119.3
C36 C35 H35 119.3
C35 C36 C31 118.06(16)
C35 C36 C38 121.34(16)
C31 C36 C38 120.60(15)
C32 C37 H37A 109.5
C32 C37 H37B 109.5
H37A C37 H37B 109.5
C32 C37 H37C 109.5
H37A C37 H37C 109.5
H37B C37 H37C 109.5
C36 C38 H38A 109.5
C36 C38 H38B 109.5
H38A C38 H38B 109.5
C36 C38 H38C 109.5
H38A C38 H38C 109.5
H38B C38 H38C 109.5
N31 C39 C40 121.24(14)
N31 C39 Ti01 69.30(8)
C40 C39 Ti01 168.02(13)
C39 C40 C41 117.17(14)
C39 C40 H40A 108.0
C41 C40 H40A 108.0
C39 C40 H40B 108.0
C41 C40 H40B 108.0
H40A C40 H40B 107.2
C43 C41 C44 110.52(16)
C43 C41 C42 108.40(15)
C44 C41 C42 109.48(17)
C43 C41 C40 110.55(15)
C44 C41 C40 109.82(15)
C42 C41 C40 108.02(15)
C41 C42 H42A 109.5
C41 C42 H42B 109.5
H42A C42 H42B 109.5
C41 C42 H42C 109.5
H42A C42 H42C 109.5
H42B C42 H42C 109.5
C41 C43 H43A 109.5
C41 C43 H43B 109.5
H43A C43 H43B 109.5
C41 C43 H43C 109.5
H43A C43 H43C 109.5
H43B C43 H43C 109.5
C41 C44 H44A 109.5
C41 C44 H44B 109.5
H44A C44 H44B 109.5
C41 C44 H44C 109.5
H44A C44 H44C 109.5
H44B C44 H44C 109.5

loop_
_geom_bond_atom_site_label_1
_geom_bond_atom_site_label_2
_geom_bond_distance
Ti01 N31 2.0554(12)
Ti01 N12 2.1076(13)
Ti01 C39 2.1191(15)
Ti01 N11 2.2053(12)
Ti01 C20 2.3689(16)
Ti01 C21 2.3838(16)
Ti01 C22 2.4121(15)
Ti01 C24 2.4181(15)
Ti01 C23 2.4470(15)
N11 C10 1.323(2)
N11 C12 1.4684(19)
N12 C10 1.341(2)
N12 C15 1.4688(19)
C10 C11 1.514(2)
C11 H11A 0.9800
C11 H11B 0.9800
C11 H11C 0.9800
C12 C13 1.516(2)
C12 C14 1.532(2)
C12 H12 1.0000
C13 H13A 0.9800
C13 H13B 0.9800
C13 H13C 0.9800
C14 H14A 0.9800
C14 H14B 0.9800
C14 H14C 0.9800
C15 C16 1.518(2)
C15 C17 1.529(2)
C15 H15 1.0000
C16 H16A 0.9800
C16 H16B 0.9800
C16 H16C 0.9800
C17 H17A 0.9800
C17 H17B 0.9800
C17 H17C 0.9800
C20 C21 1.417(2)
C20 C24 1.427(2)
C20 C25 1.510(2)
C21 C22 1.417(2)
C21 C26 1.509(2)
C22 C23 1.412(2)
C22 C27 1.501(2)
C23 C24 1.410(2)
C23 C28 1.501(2)
C24 C29 1.504(2)
C25 H25A 0.9800
C25 H25B 0.9800
C25 H25C 0.9800
C26 H26A 0.9800
C26 H26B 0.9800
C26 H26C 0.9800
C27 H27A 0.9800
C27 H27B 0.9800
C27 H27C 0.9800
C28 H28A 0.9800
C28 H28B 0.9800
C28 H28C 0.9800
C29 H29A 0.9800
C29 H29B 0.9800
C29 H29C 0.9800
N31 C39 1.2919(19)
N31 C31 1.4366(19)
C31 C32 1.396(2)
C31 C36 1.406(2)
C32 C33 1.395(2)
C32 C37 1.505(2)
C33 C34 1.378(3)
C33 H33 0.9500
C34 C35 1.379(3)
C34 H34 0.9500
C35 C36 1.391(2)
C35 H35 0.9500
C36 C38 1.500(2)
C37 H37A 0.9800
C37 H37B 0.9800
C37 H37C 0.9800
C38 H38A 0.9800
C38 H38B 0.9800
C38 H38C 0.9800
C39 C40 1.509(2)
C40 C41 1.542(2)
C40 H40A 0.9900
C40 H40B 0.9900
C41 C43 1.519(2)
C41 C44 1.522(3)
C41 C42 1.531(2)
C42 H42A 0.9800
C42 H42B 0.9800
C42 H42C 0.9800
C43 H43A 0.9800
C43 H43B 0.9800
C43 H43C 0.9800
C44 H44A 0.9800
C44 H44B 0.9800
C44 H44C 0.9800

loop_
_geom_torsion_atom_site_label_1
_geom_torsion_atom_site_label_2
_geom_torsion_atom_site_label_3
_geom_torsion_atom_site_label_4
_geom_torsion
N31 Ti01 N11 C10 96.90(9)
N12 Ti01 N11 C10 -10.41(8)
C39 Ti01 N11 C10 83.36(10)
C20 Ti01 N11 C10 -148.33(9)
C21 Ti01 N11 C10 -149.03(9)
C22 Ti01 N11 C10 -118.50(9)
C24 Ti01 N11 C10 -95.37(11)
C23 Ti01 N11 C10 -90.61(9)
N31 Ti01 N11 C12 -50.30(16)
N12 Ti01 N11 C12 -157.62(18)
C39 Ti01 N11 C12 -63.84(18)
C20 Ti01 N11 C12 64.47(18)
C21 Ti01 N11 C12 63.77(17)
C22 Ti01 N11 C12 94.30(17)
C24 Ti01 N11 C12 117.42(16)
C23 Ti01 N11 C12 122.19(16)
N31 Ti01 N12 C10 -69.82(9)
C39 Ti01 N12 C10 -107.19(9)
N11 Ti01 N12 C10 10.29(8)
C20 Ti01 N12 C10 142.01(10)
C21 Ti01 N12 C10 86.65(11)
C22 Ti01 N12 C10 88.15(9)
C24 Ti01 N12 C10 147.13(9)
C23 Ti01 N12 C10 118.73(9)
N31 Ti01 N12 C15 90.64(17)
C39 Ti01 N12 C15 53.27(17)
N11 Ti01 N12 C15 170.75(18)
C20 Ti01 N12 C15 -57.5(2)
C21 Ti01 N12 C15 -112.89(17)
C22 Ti01 N12 C15 -111.39(17)
C24 Ti01 N12 C15 -52.41(17)
C23 Ti01 N12 C15 -80.81(17)
C12 N11 C10 N12 173.12(13)
Ti01 N11 C10 N12 15.75(12)
C12 N11 C10 C11 -3.6(2)
Ti01 N11 C10 C11 -161.00(13)
C15 N12 C10 N11 177.07(13)
Ti01 N12 C10 N11 -16.53(13)
C15 N12 C10 C11 -6.2(2)
Ti01 N12 C10 C11 160.24(13)
C10 N11 C12 C13 -155.24(14)
Ti01 N11 C12 C13 -14.6(2)
C10 N11 C12 C14 81.95(18)
Ti01 N11 C12 C14 -137.37(15)
C10 N12 C15 C16 168.16(14)
Ti01 N12 C15 C16 11.2(2)
C10 N12 C15 C17 -69.97(18)
Ti01 N12 C15 C17 133.06(15)
N31 Ti01 C20 C21 106.32(10)
N12 Ti01 C20 C21 -106.15(12)
C39 Ti01 C20 C21 137.03(10)
N11 Ti01 C20 C21 -1.21(13)
C22 Ti01 C20 C21 -37.40(9)
C24 Ti01 C20 C21 -114.74(14)
C23 Ti01 C20 C21 -77.94(10)
N31 Ti01 C20 C24 -138.95(9)
N12 Ti01 C20 C24 8.59(15)
C39 Ti01 C20 C24 -108.23(10)
N11 Ti01 C20 C24 113.53(10)
C21 Ti01 C20 C24 114.74(14)
C22 Ti01 C20 C24 77.34(10)
C23 Ti01 C20 C24 36.80(9)
N31 Ti01 C20 C25 -15.73(16)
N12 Ti01 C20 C25 131.81(14)
C39 Ti01 C20 C25 14.98(15)
N11 Ti01 C20 C25 -123.26(14)
C21 Ti01 C20 C25 -122.05(19)
C22 Ti01 C20 C25 -159.45(17)
C24 Ti01 C20 C25 123.21(19)
C23 Ti01 C20 C25 160.01(17)
C24 C20 C21 C22 -1.18(18)
C25 C20 C21 C22 -175.24(15)
Ti01 C20 C21 C22 65.83(11)
C24 C20 C21 C26 168.91(16)
C25 C20 C21 C26 -5.1(3)
Ti01 C20 C21 C26 -124.09(16)
C24 C20 C21 Ti01 -67.01(11)
C25 C20 C21 Ti01 118.94(16)
N31 Ti01 C21 C20 -87.16(10)
N12 Ti01 C21 C20 117.85(11)
C39 Ti01 C21 C20 -47.78(11)
N11 Ti01 C21 C20 179.16(9)
C22 Ti01 C21 C20 115.27(14)
C24 Ti01 C21 C20 37.90(9)
C23 Ti01 C21 C20 78.35(10)
N31 Ti01 C21 C22 157.57(9)
N12 Ti01 C21 C22 2.58(14)
C39 Ti01 C21 C22 -163.05(9)
N11 Ti01 C21 C22 63.89(10)
C20 Ti01 C21 C22 -115.27(14)
C24 Ti01 C21 C22 -77.37(10)
C23 Ti01 C21 C22 -36.92(9)
N31 Ti01 C21 C26 33.98(18)
N12 Ti01 C21 C26 -121.01(16)
C39 Ti01 C21 C26 73.36(17)
N11 Ti01 C21 C26 -59.70(17)
C20 Ti01 C21 C26 121.1(2)
C22 Ti01 C21 C26 -123.6(2)
C24 Ti01 C21 C26 159.04(19)
C23 Ti01 C21 C26 -160.51(19)
C20 C21 C22 C23 1.50(18)
C26 C21 C22 C23 -168.48(15)
Ti01 C21 C22 C23 66.12(11)
C20 C21 C22 C27 178.10(15)
C26 C21 C22 C27 8.1(3)
Ti01 C21 C22 C27 -117.28(16)
C20 C21 C22 Ti01 -64.62(11)
C26 C21 C22 Ti01 125.41(17)
N31 Ti01 C22 C23 -152.21(9)
N12 Ti01 C22 C23 66.19(10)
C39 Ti01 C22 C23 -87.61(13)
N11 Ti01 C22 C23 125.93(10)
C20 Ti01 C22 C23 -77.84(10)
C21 Ti01 C22 C23 -115.58(14)
C24 Ti01 C22 C23 -36.17(9)
N31 Ti01 C22 C21 -36.63(14)
N12 Ti01 C22 C21 -178.23(9)
C39 Ti01 C22 C21 27.97(15)
N11 Ti01 C22 C21 -118.49(10)
C20 Ti01 C22 C21 37.74(9)
C24 Ti01 C22 C21 79.41(10)
C23 Ti01 C22 C21 115.58(14)
N31 Ti01 C22 C27 86.24(16)
N12 Ti01 C22 C27 -55.36(15)
C39 Ti01 C22 C27 150.85(13)
N11 Ti01 C22 C27 4.38(14)
C20 Ti01 C22 C27 160.62(16)
C21 Ti01 C22 C27 122.87(18)
C24 Ti01 C22 C27 -157.72(16)
C23 Ti01 C22 C27 -121.55(18)
C21 C22 C23 C24 -1.25(18)
C27 C22 C23 C24 -177.95(14)
Ti01 C22 C23 C24 63.06(11)
C21 C22 C23 C28 173.68(14)
C27 C22 C23 C28 -3.0(2)
Ti01 C22 C23 C28 -122.01(15)
C21 C22 C23 Ti01 -64.31(11)
C27 C22 C23 Ti01 118.99(15)
N31 Ti01 C23 C24 -22.9(2)
N12 Ti01 C23 C24 125.29(10)
C39 Ti01 C23 C24 12.50(13)
N11 Ti01 C23 C24 -174.38(9)
C20 Ti01 C23 C24 -37.91(9)
C21 Ti01 C23 C24 -79.71(10)
C22 Ti01 C23 C24 -117.30(14)
N31 Ti01 C23 C22 94.4(2)
N12 Ti01 C23 C22 -117.41(10)
C39 Ti01 C23 C22 129.80(10)
N11 Ti01 C23 C22 -57.08(10)
C20 Ti01 C23 C22 79.40(10)
C21 Ti01 C23 C22 37.59(9)
C24 Ti01 C23 C22 117.30(14)
N31 Ti01 C23 C28 -146.22(17)
N12 Ti01 C23 C28 2.00(14)
C39 Ti01 C23 C28 -110.80(14)
N11 Ti01 C23 C28 62.32(14)
C20 Ti01 C23 C28 -161.20(16)
C21 Ti01 C23 C28 156.99(16)
C22 Ti01 C23 C28 119.40(18)
C24 Ti01 C23 C28 -123.30(18)
C22 C23 C24 C20 0.52(17)
C28 C23 C24 C20 -174.22(15)
Ti01 C23 C24 C20 63.40(11)
C22 C23 C24 C29 171.25(15)
C28 C23 C24 C29 -3.5(3)
Ti01 C23 C24 C29 -125.87(16)
C22 C23 C24 Ti01 -62.88(11)
C28 C23 C24 Ti01 122.38(16)
C21 C20 C24 C23 0.41(18)
C25 C20 C24 C23 174.45(16)
Ti01 C20 C24 C23 -65.72(11)
C21 C20 C24 C29 -170.27(15)
C25 C20 C24 C29 3.8(3)
Ti01 C20 C24 C29 123.60(16)
C21 C20 C24 Ti01 66.13(11)
C25 C20 C24 Ti01 -119.84(17)
N31 Ti01 C24 C23 171.84(9)
N12 Ti01 C24 C23 -59.02(10)
C39 Ti01 C24 C23 -170.63(9)
N11 Ti01 C24 C23 8.29(13)
C20 Ti01 C24 C23 115.47(14)
C21 Ti01 C24 C23 77.56(10)
C22 Ti01 C24 C23 36.27(9)
N31 Ti01 C24 C20 56.38(12)
N12 Ti01 C24 C20 -174.49(9)
C39 Ti01 C24 C20 73.91(10)
N11 Ti01 C24 C20 -107.18(11)
C21 Ti01 C24 C20 -37.91(10)
C22 Ti01 C24 C20 -79.19(10)
C23 Ti01 C24 C20 -115.47(14)
N31 Ti01 C24 C29 -64.91(16)
N12 Ti01 C24 C29 64.22(15)
C39 Ti01 C24 C29 -47.38(15)
N11 Ti01 C24 C29 131.54(14)
C20 Ti01 C24 C29 -121.29(18)
C21 Ti01 C24 C29 -159.20(17)
C22 Ti01 C24 C29 159.52(17)
C23 Ti01 C24 C29 123.25(19)
N12 Ti01 N31 C39 -99.93(9)
N11 Ti01 N31 C39 -160.26(9)
C20 Ti01 N31 C39 60.26(10)
C21 Ti01 N31 C39 96.93(10)
C22 Ti01 N31 C39 118.54(11)
C24 Ti01 N31 C39 30.41(12)
C23 Ti01 N31 C39 47.1(2)
N12 Ti01 N31 C31 81.7(3)
C39 Ti01 N31 C31 -178.4(3)
N11 Ti01 N31 C31 21.4(3)
C20 Ti01 N31 C31 -118.1(3)
C21 Ti01 N31 C31 -81.5(3)
C22 Ti01 N31 C31 -59.8(3)
C24 Ti01 N31 C31 -148.0(2)
C23 Ti01 N31 C31 -131.3(3)
C39 N31 C31 C32 96.43(19)
Ti01 N31 C31 C32 -85.6(3)
C39 N31 C31 C36 -87.9(2)
Ti01 N31 C31 C36 90.1(3)
C36 C31 C32 C33 -0.8(2)
N31 C31 C32 C33 174.81(14)
C36 C31 C32 C37 178.94(15)
N31 C31 C32 C37 -5.5(2)
C31 C32 C33 C34 -0.6(2)
C37 C32 C33 C34 179.69(16)
C32 C33 C34 C35 1.3(3)
C33 C34 C35 C36 -0.7(3)
C34 C35 C36 C31 -0.6(2)
C34 C35 C36 C38 -179.72(16)
C32 C31 C36 C35 1.4(2)
N31 C31 C36 C35 -174.24(14)
C32 C31 C36 C38 -179.51(15)
N31 C31 C36 C38 4.9(2)
C31 N31 C39 C40 5.5(3)
Ti01 N31 C39 C40 -173.67(16)
C31 N31 C39 Ti01 179.15(16)
N12 Ti01 C39 N31 90.65(9)
N11 Ti01 C39 N31 23.45(11)
C20 Ti01 C39 N31 -124.23(9)
C21 Ti01 C39 N31 -99.30(9)
C22 Ti01 C39 N31 -116.03(11)
C24 Ti01 C39 N31 -157.39(9)
C23 Ti01 C39 N31 -164.36(8)
N31 Ti01 C39 C40 153.0(6)
N12 Ti01 C39 C40 -116.4(6)
N11 Ti01 C39 C40 176.4(6)
C20 Ti01 C39 C40 28.7(6)
C21 Ti01 C39 C40 53.7(6)
C22 Ti01 C39 C40 37.0(6)
C24 Ti01 C39 C40 -4.4(6)
C23 Ti01 C39 C40 -11.4(6)
N31 C39 C40 C41 -130.79(17)
Ti01 C39 C40 C41 79.0(6)
C39 C40 C41 C43 -61.6(2)
C39 C40 C41 C44 60.6(2)
C39 C40 C41 C42 179.98(17)
